data_4512835
loop_
_publ_author_name
'Fateeva, Alexandra'
'Clarisse, Jade'
'Pilet, Guillaume'
'Gren\`eche, Jean-Marc'
'Nouar, Farid'
'Abeykoon, Brian K.'
'Guegan, Fr\'ed\'eric'
'Goutaudier, Christelle'
'Luneau, Dominique'
'Warren, John E.'
'Rosseinsky, Matthew J.'
'Devic, Thomas'

_publ_section_title
;
 Iron and Porphyrin Metal--Organic Frameworks: Insight into Structural
 Diversity, Stability, and Porosity
;
_journal_issue 4
_journal_name_full 'Crystal Growth &amp; Design'
_journal_page_first 1819
_journal_paper_doi 10.1021/cg501855k
_journal_volume 15
_journal_year 2015
_chemical_formula_moiety 'C56 H32 Fe3 N8 O8'
_chemical_formula_sum 'C56 H32 Fe3 N8 O8'
_chemical_formula_weight 1112.44
_space_group_IT_number 139
_symmetry_cell_setting tetragonal
_symmetry_space_group_name_Hall '-I 4 2'
_symmetry_space_group_name_H-M 'I 4/m m m'
_atom_sites_solution_hydrogens difmap
_atom_sites_solution_primary direct
_cell_angle_alpha 90.0
_cell_angle_beta 90.0
_cell_angle_gamma 90.0
_cell_formula_units_Z 2
_cell_length_a 16.6770(7)
_cell_length_b 16.6770(7)
_cell_length_c 16.5322(13)
_cell_measurement_reflns_used 1903
_cell_measurement_temperature 293
_cell_measurement_theta_max 27
_cell_measurement_theta_min 3
_cell_volume 4598.0(5)
_computing_cell_refinement 'CrysAlis, (Oxford Diffraction, 2002)'
_computing_data_collection 'Gemini, (Oxford Diffraction, 2006)'
_computing_data_reduction 'CrysAlis, (Oxford Diffraction, 2002)'
_computing_molecular_graphics 'CAMERON (Watkin et al., 1996)'
_computing_publication_material 'CRYSTALS (Betteridge et al., 2003)'
_computing_structure_refinement 'CRYSTALS (Betteridge et al., 2003)'
_computing_structure_solution 'SIR97 (Altomare et al., 1999)'
_diffrn_ambient_temperature 293
_diffrn_measured_fraction_theta_full 0.982
_diffrn_measured_fraction_theta_max 0.973
_diffrn_measurement_device Area
_diffrn_measurement_device_type 'Oxford Diffraction Gemini'
_diffrn_measurement_method \w/2\q
_diffrn_radiation_monochromator graphite
_diffrn_radiation_type 'Mo K\a'
_diffrn_radiation_wavelength 0.71073
_diffrn_reflns_av_R_equivalents 0.070
_diffrn_reflns_limit_h_max 14
_diffrn_reflns_limit_h_min -14
_diffrn_reflns_limit_k_max 13
_diffrn_reflns_limit_k_min -21
_diffrn_reflns_limit_l_max 22
_diffrn_reflns_limit_l_min -17
_diffrn_reflns_number 6805
_diffrn_reflns_theta_full 25.197
_diffrn_reflns_theta_max 29.299
_diffrn_reflns_theta_min 2.996
_diffrn_standards_number 0
_exptl_absorpt_coefficient_mu 0.502
_exptl_absorpt_correction_T_max 0.90
_exptl_absorpt_correction_T_min 0.64
_exptl_absorpt_correction_type analytical
_exptl_absorpt_process_details
; 
 Analytical Absorption (De Meulenaer & Tompa, 1965) 
;
_exptl_crystal_colour black
_exptl_crystal_density_diffrn 0.803
_exptl_crystal_density_method 'not measured'
_exptl_crystal_description needle
_exptl_crystal_F_000 1132
_exptl_crystal_size_max 0.650
_exptl_crystal_size_mid 0.248
_exptl_crystal_size_min 0.205
_refine_diff_density_max 0.84
_refine_diff_density_min -0.48
_refine_ls_extinction_method None
_refine_ls_goodness_of_fit_ref 0.9257
_refine_ls_hydrogen_treatment noref
_refine_ls_matrix_type full
_refine_ls_number_parameters 74
_refine_ls_number_reflns 887
_refine_ls_number_restraints 6
_refine_ls_R_factor_all 0.1386
_refine_ls_R_factor_gt 0.1020
_refine_ls_shift/su_max 0.0001614
_refine_ls_shift/su_mean 0.0000119
_refine_ls_structure_factor_coef F
_refine_ls_weighting_details
;
 Method, part 1, Chebychev polynomial, (Watkin, 1994, Prince, 1982) 
 [weight] = 1.0/[A~0~*T~0~(x)+A~1~*T~1~(x) ... +A~n-1~]*T~n-1~(x)] 
 where A~i~ are the Chebychev coefficients listed below and x= Fcalc/Fmax 
 Method = Robust Weighting (Prince, 1982) 
 W = [weight] * [1-(deltaF/6*sigmaF)^2^]^2^ 
 A~i~ are: 
 16.1 13.6 10.9 6.87 
;
_refine_ls_weighting_scheme calc
_refine_ls_wR_factor_all 0.1591
_refine_ls_wR_factor_gt 0.1088
_refine_ls_wR_factor_ref 0.0997
_reflns_limit_h_max 14
_reflns_limit_h_min 0
_reflns_limit_k_max 21
_reflns_limit_k_min 1
_reflns_limit_l_max 22
_reflns_limit_l_min 0
_reflns_number_gt 1050
_reflns_number_total 1577
_reflns_threshold_expression I>2.0\s(I)
_oxford_diffrn_Wilson_B_factor 2.33
_oxford_diffrn_Wilson_scale 2.04
_oxford_refine_ls_r_factor_ref 0.0954
_oxford_refine_ls_scale 1.523(13)
_oxford_reflns_number_all 1570
_oxford_reflns_threshold_expression_ref I>3.0\s(I)
_cod_data_source_file cg501855k_si_004.cif
_cod_data_source_block 1
_cod_depositor_comments 'Adding full bibliography for 4512834--4512837.cif.'
_cod_original_sg_symbol_H-M 'I 4/m m m '
_cod_database_code 4512835

loop_
_symmetry_equiv_pos_as_xyz
x,y,z
-x,-y,-z
x+1/2,y+1/2,z+1/2
-x+1/2,-y+1/2,-z+1/2
x,y,-z
-x,-y,z
x+1/2,y+1/2,-z+1/2
-x+1/2,-y+1/2,z+1/2
y,x,-z
-y,-x,z
y+1/2,x+1/2,-z+1/2
-y+1/2,-x+1/2,z+1/2
y,x,z
-y,-x,-z
y+1/2,x+1/2,z+1/2
-y+1/2,-x+1/2,-z+1/2
y,-x,-z
-y,x,z
y+1/2,-x+1/2,-z+1/2
-y+1/2,x+1/2,z+1/2
x,-y,-z
-x,y,z
x+1/2,-y+1/2,-z+1/2
-x+1/2,y+1/2,z+1/2
y,-x,z
-y,x,-z
y+1/2,-x+1/2,z+1/2
-y+1/2,x+1/2,-z+1/2
-x,y,-z
x,-y,z
-x+1/2,y+1/2,-z+1/2
x+1/2,-y+1/2,z+1/2

loop_
_atom_site_label
_atom_site_type_symbol
_atom_site_fract_x
_atom_site_fract_y
_atom_site_fract_z
_atom_site_U_iso_or_equiv
_atom_site_occupancy
_atom_site_adp_type
_atom_site_refinement_flags_posn
_atom_site_refinement_flags_adp
Fe1 Fe 1.0000 1.0000 0.5000 0.0304 1.0000 Uani S T
N2 N 1.0000 0.8805(4) 0.5000 0.0322 1.0000 Uani S T
C3 C 0.9351(4) 0.8309(3) 0.5000 0.0432 1.0000 Uani S T
C4 C 0.9602(4) 0.7478(4) 0.5000 0.0630 1.0000 Uani S T
C5 C 0.8553(4) 0.8553(4) 0.5000 0.0451 1.0000 Uani S T
C6 C 0.7909(4) 0.7909(4) 0.5000 0.0545 1.0000 Uani S T
C7 C 0.7617(4) 0.7617(4) 0.4302(6) 0.0817 1.0000 Uani S T
C8 C 0.7030(4) 0.7030(4) 0.4294(6) 0.0758 1.0000 Uani S T
C9 C 0.6749(4) 0.6749(4) 0.5000 0.0524 1.0000 Uani S T
C10 C 0.6097(4) 0.6097(4) 0.5000 0.0514 1.0000 Uani S T
O11 O 0.5854(2) 0.5854(2) 0.4336(4) 0.0634 1.0000 Uani S T
Fe2 Fe 0.5000 0.5000 0.41633(12) 0.0356 1.0000 Uani S T
N13 N 0.5000 0.5000 0.2902(7) 0.0474 1.0000 Uani S T
C14 C 0.5484(6) 0.5484(6) 0.2462(12) 0.0839 0.5000 Uani S T
C15 C 0.5472(7) 0.5472(7) 0.1632(12) 0.0609 0.5000 Uani S TU
N16 N 0.5000 0.5000 0.1186(8) 0.0402 1.0000 Uani S TU
H81 H 0.6827 0.6827 0.3811 0.0922 1.0000 Uiso . .
H141 H 0.5841 0.5841 0.2730 0.0995 0.5000 Uiso . .
H151 H 0.5827 0.5827 0.1336 0.0702 0.5000 Uiso . .
H71 H 0.7821 0.7821 0.3808 0.0975 1.0000 Uiso . .
H41 H 0.9258 0.7017 0.5000 0.0745 1.0000 Uiso . .

loop_
_atom_site_aniso_label
_atom_site_aniso_U_11
_atom_site_aniso_U_22
_atom_site_aniso_U_33
_atom_site_aniso_U_23
_atom_site_aniso_U_13
_atom_site_aniso_U_12
Fe1 0.0183(8) 0.0183(8) 0.0545(18) 0.0000 0.0000 0.0000
N2 0.022(3) 0.017(3) 0.058(5) 0.0000 0.0000 0.0000
C3 0.030(3) 0.018(3) 0.082(5) 0.0000 0.0000 0.000(2)
C4 0.041(4) 0.020(3) 0.129(8) 0.0000 0.0000 -0.003(3)
C5 0.026(3) 0.026(3) 0.083(7) 0.0000 0.0000 -0.010(4)
C6 0.032(3) 0.032(3) 0.100(9) 0.0000 0.0000 -0.006(4)
C7 0.083(5) 0.083(5) 0.079(6) 0.001(3) 0.001(3) -0.055(6)
C8 0.076(4) 0.076(4) 0.075(6) 0.001(3) 0.001(3) -0.039(5)
C9 0.044(3) 0.044(3) 0.069(7) 0.0000 0.0000 -0.004(5)
C10 0.040(3) 0.040(3) 0.074(8) 0.0000 0.0000 0.002(4)
O11 0.053(2) 0.053(2) 0.084(4) -0.0062(18) -0.0062(18) -0.020(3)
Fe2 0.0281(7) 0.0281(7) 0.0505(13) 0.0000 0.0000 0.0000
N13 0.051(4) 0.051(4) 0.041(6) 0.0000 0.0000 0.0000
C14 0.106(10) 0.106(10) 0.039(9) 0.000(5) 0.000(5) -0.086(12)
C15 0.052(5) 0.052(5) 0.079(9) 0.010(4) 0.010(4) -0.013(6)
N16 0.018(3) 0.018(3) 0.085(8) 0.0000 0.0000 0.0000

loop_
_atom_type_symbol
_atom_type_scat_dispersion_real
_atom_type_scat_dispersion_imag
_atom_type_scat_Cromer_Mann_a1
_atom_type_scat_Cromer_Mann_b1
_atom_type_scat_Cromer_Mann_a2
_atom_type_scat_Cromer_Mann_b2
_atom_type_scat_Cromer_Mann_a3
_atom_type_scat_Cromer_Mann_b3
_atom_type_scat_Cromer_Mann_a4
_atom_type_scat_Cromer_Mann_b4
_atom_type_scat_Cromer_Mann_c
_atom_type_scat_source
C 0.0033 0.0016 2.3100 20.8439 1.0200 10.2075 1.5886 0.5687 0.8650 51.6512 0.2156 'International Tables Vol C 4.2.6.8 and 6.1.1.4'
H 0.0000 0.0000 0.4930 10.5109 0.3229 26.1257 0.1402 3.1424 0.0408 57.7998 0.0030 'International Tables Vol C 4.2.6.8 and 6.1.1.4'
N 0.0061 0.0033 12.2126 0.0057 3.1322 9.8933 2.0125 28.9975 1.1663 0.5826 -11.5290 'International Tables Vol C 4.2.6.8 and 6.1.1.4'
O 0.0106 0.0060 3.0485 13.2771 2.2868 5.7011 1.5463 0.3239 0.8670 32.9089 0.2508 'International Tables Vol C 4.2.6.8 and 6.1.1.4'
Fe 0.3463 0.8444 11.7695 4.7611 7.3573 0.3072 3.5222 15.3535 2.3045 76.8805 1.0369 'International Tables Vol C 4.2.6.8 and 6.1.1.4'

loop_
_geom_angle_atom_site_label_1
_geom_angle_site_symmetry_1
_geom_angle_atom_site_label_2
_geom_angle_atom_site_label_3
_geom_angle_site_symmetry_3
_geom_angle
_geom_angle_publ_flag
N2 2_776 Fe1 N2 14_776 90.00(2) yes
N2 2_776 Fe1 N2 17_576 90.00(2) yes
N2 14_776 Fe1 N2 17_576 179.994 yes
N2 2_776 Fe1 N2 . 179.994 yes
N2 14_776 Fe1 N2 . 90.00(2) yes
N2 17_576 Fe1 N2 . 90.00(2) yes
C3 22_755 N2 Fe1 . 127.4(3) yes
C3 22_755 N2 C3 . 105.1(7) yes
Fe1 . N2 C3 . 127.4(3) yes
N2 . C3 C4 . 110.6(5) yes
N2 . C3 C5 . 125.6(6) yes
C4 . C3 C5 . 123.8(6) yes
C3 . C4 C4 22_755 106.8(4) yes
C3 . C4 H41 . 126.6 no
C4 22_755 C4 H41 . 126.6 no
C3 . C5 C3 9_556 124.0(8) yes
C3 . C5 C6 . 118.0(4) yes
C3 9_556 C5 C6 . 118.0(4) yes
C5 . C6 C7 5_556 120.8(5) yes
C5 . C6 C7 . 120.8(5) yes
C7 5_556 C6 C7 . 118.4(10) yes
C6 . C7 C8 . 121.3(9) yes
C6 . C7 H71 . 118.6 no
C8 . C7 H71 . 120.0 no
C7 . C8 C9 . 119.2(9) yes
C7 . C8 H81 . 121.5 no
C9 . C8 H81 . 119.4 no
C8 . C9 C8 5_556 120.7(11) yes
C8 . C9 C10 . 119.7(6) yes
C8 5_556 C9 C10 . 119.7(6) yes
C9 . C10 O11 5_556 117.6(5) yes
C9 . C10 O11 . 117.6(5) yes
O11 5_556 C10 O11 . 124.9(10) yes
C10 . O11 Fe2 . 125.6(6) yes
Fe2 21_566 Fe2 O11 18_655 81.93(18) yes
Fe2 21_566 Fe2 O11 30_565 81.93(18) yes
O11 18_655 Fe2 O11 30_565 163.9(4) yes
Fe2 21_566 Fe2 N13 . 179.994 yes
O11 18_655 Fe2 N13 . 98.07(18) yes
O11 30_565 Fe2 N13 . 98.07(18) yes
Fe2 21_566 Fe2 O11 . 81.93(18) yes
O11 18_655 Fe2 O11 . 88.87(6) yes
O11 30_565 Fe2 O11 . 88.87(6) yes
N13 . Fe2 O11 . 98.07(18) yes
Fe2 . N13 C14 22_655 122.5(9) yes
Fe2 . N13 C14 25_565 122.5(9) yes
C14 22_655 N13 C14 25_565 115.0(18) yes
Fe2 . N13 C14 6_665 122.5(9) yes
C14 22_655 N13 C14 6_665 73.2(9) yes
C14 25_565 N13 C14 6_665 73.2(9) yes
Fe2 . N13 C14 . 122.5(9) yes
C14 22_655 N13 C14 . 73.2(9) yes
C14 25_565 N13 C14 . 73.2(9) yes
C14 6_665 N13 C14 . 115.0(18) yes
C14 25_565 C14 C14 18_655 90.00(2) yes
C14 25_565 C14 N13 . 53.4(4) yes
C14 18_655 C14 N13 . 53.4(4) yes
C14 25_565 C14 C15 . 89.2(6) yes
C14 18_655 C14 C15 . 89.2(6) yes
N13 . C14 C15 . 121.3(14) yes
C14 25_565 C14 H141 . 128.7 no
C14 18_655 C14 H141 . 128.7 no
N13 . C14 H141 . 119.7 no
C15 . C14 H141 . 119.0 no
C15 25_565 C15 C15 18_655 90.00(2) yes
C15 25_565 C15 C14 . 90.8(6) yes
C15 18_655 C15 C14 . 90.8(6) yes
C15 25_565 C15 N16 . 53.9(4) yes
C15 18_655 C15 N16 . 53.9(4) yes
C14 . C15 N16 . 124.7(14) yes
C15 25_565 C15 H151 . 127.6 no
C15 18_655 C15 H151 . 127.6 no
C14 . C15 H151 . 119.2 no
N16 . C15 H151 . 116.1 no
C15 10_665 N16 C15 18_655 72.2(8) yes
C15 10_665 N16 C15 25_565 72.2(8) yes
C15 18_655 N16 C15 25_565 112.9(17) yes
C15 10_665 N16 C15 . 112.9(17) yes
C15 18_655 N16 C15 . 72.2(8) yes
C15 25_565 N16 C15 . 72.2(8) yes
C15 10_665 N16 Fe1 3_444 123.5(9) yes
C15 18_655 N16 Fe1 3_444 123.5(9) yes
C15 25_565 N16 Fe1 3_444 123.5(9) yes
C15 . N16 Fe1 3_444 123.5(9) yes

loop_
_geom_bond_atom_site_label_1
_geom_bond_atom_site_label_2
_geom_bond_site_symmetry_2
_geom_bond_distance
_geom_bond_publ_flag
Fe1 N2 2_776 1.992(6) yes
Fe1 N2 14_776 1.992(6) yes
Fe1 N2 17_576 1.992(6) yes
Fe1 N2 . 1.992(6) yes
N2 C3 22_755 1.363(7) yes
N2 C3 . 1.363(7) yes
C3 C4 . 1.446(9) yes
C3 C5 . 1.392(7) yes
C4 C4 22_755 1.328(15) yes
C4 H41 . 0.960 no
C5 C6 . 1.519(12) yes
C6 C7 5_556 1.344(10) yes
C6 C7 . 1.344(10) yes
C7 C8 . 1.384(12) yes
C7 H71 . 0.948 no
C8 C9 . 1.342(10) yes
C8 H81 . 0.932 no
C9 C10 . 1.537(15) yes
C10 O11 5_556 1.238(7) yes
C10 O11 . 1.238(7) yes
O11 Fe2 . 2.035(5) yes
Fe2 Fe2 21_566 2.767(4) yes
Fe2 N13 . 2.086(12) yes
N13 C14 22_655 1.353(17) yes
N13 C14 25_565 1.353(17) yes
N13 C14 6_665 1.353(17) yes
N13 C14 . 1.353(17) yes
C14 C14 25_565 1.614(19) yes
C14 C14 18_655 1.614(19) yes
C14 C15 . 1.37(3) yes
C14 H141 . 0.951 no
C15 C15 25_565 1.58(2) yes
C15 C15 18_655 1.58(2) yes
C15 N16 . 1.34(2) yes
C15 H151 . 0.970 no
